data_7217866
loop_
_publ_author_name
'Wang, Jing'
'Luo, Jiahuan'
'Zhi, Bo'
'Li, Guanghua'
'Huo, Qisheng'
'Liu, Yunling'

_publ_section_title
;
 Anion-templated assembly of three indium--organic frameworks with diverse
 topologies
;
_journal_issue 42
_journal_name_full CrystEngComm
_journal_page_first 9810
_journal_paper_doi 10.1039/C4CE01326C
_journal_volume 16
_journal_year 2014
_chemical_formula_moiety 'C18 H26 Cl In N4 O9'
_chemical_formula_sum 'C18 H26 Cl In N4 O9'
_chemical_formula_weight 592.70
_chemical_melting_point ?
_chemical_name_systematic
; 
 ? 
;
_space_group_IT_number 205
_symmetry_cell_setting cubic
_symmetry_space_group_name_Hall '-P 2ac 2ab 3'
_symmetry_space_group_name_H-M 'P a -3'
_atom_sites_solution_hydrogens geom
_atom_sites_solution_primary direct
_atom_sites_solution_secondary difmap
_audit_creation_method SHELXL-97
_cell_angle_alpha 90.00
_cell_angle_beta 90.00
_cell_angle_gamma 90.00
_cell_formula_units_Z 24
_cell_length_a 27.590(3)
_cell_length_b 27.590(3)
_cell_length_c 27.590(3)
_cell_measurement_temperature 293(2)
_cell_volume 21002(4)
_computing_cell_refinement 'Bruker SMART'
_computing_data_collection 'Bruker SMART'
_computing_data_reduction 'Bruker SAINT'
_computing_molecular_graphics SHELXP-97
_computing_publication_material SHELXTL
_computing_structure_refinement 'SHELXL-97 (Sheldrick, 1997)'
_computing_structure_solution 'SHELXS-97 (Sheldrick, 1990)'
_diffrn_ambient_temperature 293(2)
_diffrn_detector_area_resol_mean 9.00cm
_diffrn_measured_fraction_theta_full 0.999
_diffrn_measured_fraction_theta_max 0.999
_diffrn_measurement_device_type 'CCD area detector'
_diffrn_measurement_method 'phi and omega scans'
_diffrn_radiation_monochromator graphite
_diffrn_radiation_source 'fine-focus sealed tube'
_diffrn_radiation_type MoK\a
_diffrn_radiation_wavelength 0.71073
_diffrn_reflns_av_R_equivalents 0.0400
_diffrn_reflns_av_sigmaI/netI 0.0218
_diffrn_reflns_limit_h_max 34
_diffrn_reflns_limit_h_min -31
_diffrn_reflns_limit_k_max 33
_diffrn_reflns_limit_k_min -34
_diffrn_reflns_limit_l_max 33
_diffrn_reflns_limit_l_min -32
_diffrn_reflns_number 114483
_diffrn_reflns_theta_full 26.37
_diffrn_reflns_theta_max 26.37
_diffrn_reflns_theta_min 1.28
_diffrn_standards_decay_% none
_diffrn_standards_interval_count none
_diffrn_standards_interval_time none
_diffrn_standards_number none
_exptl_absorpt_coefficient_mu 0.789
_exptl_absorpt_correction_T_max 0.8773
_exptl_absorpt_correction_T_min 0.8519
_exptl_absorpt_correction_type empirical
_exptl_absorpt_process_details SADABS
_exptl_crystal_colour colourless
_exptl_crystal_density_diffrn 1.125
_exptl_crystal_density_meas ?
_exptl_crystal_density_method 'not measured'
_exptl_crystal_description block
_exptl_crystal_F_000 7200
_exptl_crystal_size_max 0.19
_exptl_crystal_size_mid 0.18
_exptl_crystal_size_min 0.16
_refine_diff_density_max 1.157
_refine_diff_density_min -0.967
_refine_diff_density_rms 0.073
_refine_ls_extinction_method none
_refine_ls_goodness_of_fit_ref 1.169
_refine_ls_hydrogen_treatment constr
_refine_ls_matrix_type full
_refine_ls_number_parameters 181
_refine_ls_number_reflns 7165
_refine_ls_number_restraints 36
_refine_ls_restrained_S_all 1.221
_refine_ls_R_factor_all 0.0677
_refine_ls_R_factor_gt 0.0510
_refine_ls_shift/su_max 0.003
_refine_ls_shift/su_mean 0.000
_refine_ls_structure_factor_coef Fsqd
_refine_ls_weighting_details 'calc w=1/[\s^2^(Fo^2^)+(0.1012P)^2^+0.0000P] where P=(Fo^2^+2Fc^2^)/3'
_refine_ls_weighting_scheme calc
_refine_ls_wR_factor_gt 0.1656
_refine_ls_wR_factor_ref 0.1717
_reflns_number_gt 5016
_reflns_number_total 7165
_reflns_threshold_expression >2sigma(I)
_cod_data_source_file c4ce01326c2.cif
_cod_data_source_block aaa
_cod_depositor_comments
;
The following automatic conversions were performed:

'_chemical_melting_point' value 'not measured' was changed to '?' -
the value is undefined or not given.

'_symmetry_cell_setting' value
'Cubic' changed to 'cubic' according to
/usr/data/users/saulius/crontab/automatic-downloads/rss-feeds/RSC/lib/dictionaries/cif_core.dic
dictionary named 'cif_core.dic' version 2.4.2 from 2011-04-26.

Automatic conversion script
Id: cif_fix_values 2281 2013-09-26 08:29:07Z andrius 

 Adding full bibliography for 7217864--7217866.cif.

The following automatic conversions were performed:

'_exptl_crystal_density_meas' value 'none' was changed to '?' - the
value is perceived as not measured.

Automatic conversion script
Id: cif_fix_values 3008 2015-01-20 13:52:24Z robertas 
;
_cod_original_sg_symbol_H-M Pa-3
_cod_database_code 7217866

loop_
_symmetry_equiv_pos_as_xyz
'x, y, z'
'-x+1/2, -y, z+1/2'
'-x, y+1/2, -z+1/2'
'x+1/2, -y+1/2, -z'
'z, x, y'
'z+1/2, -x+1/2, -y'
'-z+1/2, -x, y+1/2'
'-z, x+1/2, -y+1/2'
'y, z, x'
'-y, z+1/2, -x+1/2'
'y+1/2, -z+1/2, -x'
'-y+1/2, -z, x+1/2'
'-x, -y, -z'
'x-1/2, y, -z-1/2'
'x, -y-1/2, z-1/2'
'-x-1/2, y-1/2, z'
'-z, -x, -y'
'-z-1/2, x-1/2, y'
'z-1/2, x, -y-1/2'
'z, -x-1/2, y-1/2'
'-y, -z, -x'
'y, -z-1/2, x-1/2'
'-y-1/2, z-1/2, x'
'y-1/2, z, -x-1/2'

loop_
_atom_site_label
_atom_site_type_symbol
_atom_site_fract_x
_atom_site_fract_y
_atom_site_fract_z
_atom_site_U_iso_or_equiv
_atom_site_adp_type
_atom_site_occupancy
_atom_site_symmetry_multiplicity
_atom_site_calc_flag
_atom_site_refinement_flags
In1 In 0.663140(10) 0.364947(9) 0.339871(9) 0.05060(15) Uani 1 1 d .
Cl1 Cl 0.58293(5) 0.39591(5) 0.34074(5) 0.0946(4) Uani 1 1 d U
O1 O 0.62784(11) 0.57148(10) 0.33106(11) 0.0748(9) Uani 1 1 d .
O2 O 0.69609(11) 0.61035(10) 0.34514(12) 0.0770(9) Uani 1 1 d .
O3 O 0.80521(11) 0.21468(9) 0.34167(11) 0.0692(8) Uani 1 1 d .
O4 O 0.87677(13) 0.24423(12) 0.32993(11) 0.0822(9) Uani 1 1 d U
N1 N 0.69979(12) 0.43842(11) 0.34190(10) 0.0526(8) Uani 1 1 d .
N2 N 0.74353(13) 0.35199(11) 0.34154(11) 0.0582(9) Uani 1 1 d .
C1 C 0.67644(16) 0.47993(13) 0.34085(13) 0.0555(10) Uani 1 1 d .
H1 H 0.6428 0.4793 0.3390 0.067 Uiso 1 1 calc R
C2 C 0.69958(17) 0.52513(14) 0.34234(16) 0.0660(11) Uani 1 1 d .
C3 C 0.7490(2) 0.5249(2) 0.34651(19) 0.0950(16) Uani 1 1 d U
H3 H 0.7660 0.5539 0.3484 0.114 Uiso 1 1 calc R
C4 C 0.7739(2) 0.4805(2) 0.3480(2) 0.1009(17) Uani 1 1 d U
H4 H 0.8075 0.4797 0.3509 0.121 Uiso 1 1 calc R
C5 C 0.74782(17) 0.43860(15) 0.34501(18) 0.0759(14) Uani 1 1 d .
C6 C 0.77295(18) 0.39023(15) 0.34283(19) 0.0813(15) Uani 1 1 d .
C7 C 0.8218(2) 0.3847(3) 0.3414(2) 0.1025(18) Uani 1 1 d U
H7 H 0.8412 0.4123 0.3427 0.123 Uiso 1 1 calc R
C8 C 0.8437(2) 0.3408(2) 0.3383(2) 0.1024(18) Uani 1 1 d U
H8 H 0.8772 0.3377 0.3360 0.123 Uiso 1 1 calc R
C9 C 0.81280(17) 0.30009(14) 0.33855(17) 0.0716(13) Uani 1 1 d .
C10 C 0.76383(16) 0.30728(15) 0.33960(13) 0.0610(10) Uani 1 1 d .
H10 H 0.7436 0.2804 0.3390 0.073 Uiso 1 1 calc R
C11 C 0.67231(17) 0.57050(15) 0.33925(15) 0.0632(11) Uani 1 1 d .
C12 C 0.83239(17) 0.24990(14) 0.33667(18) 0.0694(13) Uani 1 1 d .

loop_
_atom_site_aniso_label
_atom_site_aniso_U_11
_atom_site_aniso_U_22
_atom_site_aniso_U_33
_atom_site_aniso_U_23
_atom_site_aniso_U_13
_atom_site_aniso_U_12
In1 0.0695(2) 0.04324(19) 0.03909(18) -0.00188(11) 0.00098(12) 0.00004(12)
Cl1 0.0822(7) 0.0927(7) 0.1087(8) -0.0016(6) -0.0006(6) 0.0090(6)
O1 0.0646(19) 0.0466(16) 0.113(3) 0.0047(16) -0.0036(17) 0.0083(15)
O2 0.0715(19) 0.0424(15) 0.117(3) -0.0009(16) -0.0070(18) 0.0058(14)
O3 0.0718(19) 0.0391(14) 0.097(2) 0.0002(14) 0.0030(16) 0.0081(14)
O4 0.0807(12) 0.0759(12) 0.0901(12) 0.0005(9) 0.0006(9) 0.0028(9)
N1 0.061(2) 0.0437(17) 0.0530(18) -0.0008(14) 0.0002(15) 0.0049(15)
N2 0.074(2) 0.0388(16) 0.062(2) -0.0015(14) -0.0021(17) 0.0058(16)
C1 0.067(2) 0.045(2) 0.055(2) 0.0014(18) 0.0018(18) 0.0026(19)
C2 0.073(3) 0.041(2) 0.085(3) 0.000(2) -0.002(2) 0.0002(19)
C3 0.0939(18) 0.0907(18) 0.1003(18) -0.0005(10) -0.0005(10) 0.0008(10)
C4 0.0997(19) 0.0974(19) 0.1057(19) 0.0009(10) -0.0011(10) 0.0023(10)
C5 0.067(3) 0.038(2) 0.123(4) -0.005(2) -0.006(3) 0.001(2)
C6 0.069(3) 0.042(2) 0.133(4) -0.002(2) -0.007(3) 0.003(2)
C7 0.101(2) 0.099(2) 0.107(2) -0.0001(10) -0.0002(10) 0.0018(10)
C8 0.103(2) 0.099(2) 0.105(2) -0.0005(10) 0.0004(10) 0.0015(10)
C9 0.067(3) 0.041(2) 0.107(4) 0.004(2) -0.001(3) 0.006(2)
C10 0.069(3) 0.044(2) 0.069(3) -0.0015(19) 0.000(2) 0.003(2)
C11 0.079(3) 0.046(2) 0.065(3) 0.0035(19) -0.001(2) 0.014(2)
C12 0.071(3) 0.035(2) 0.102(4) -0.006(2) -0.001(2) -0.001(2)

loop_
_atom_type_symbol
_atom_type_description
_atom_type_scat_dispersion_real
_atom_type_scat_dispersion_imag
_atom_type_scat_source
C C 0.0033 0.0016 'International Tables Vol C Tables 4.2.6.8 and 6.1.1.4'
H H 0.0000 0.0000 'International Tables Vol C Tables 4.2.6.8 and 6.1.1.4'
N N 0.0061 0.0033 'International Tables Vol C Tables 4.2.6.8 and 6.1.1.4'
O O 0.0106 0.0060 'International Tables Vol C Tables 4.2.6.8 and 6.1.1.4'
Cl Cl 0.1484 0.1585 'International Tables Vol C Tables 4.2.6.8 and 6.1.1.4'
In In -0.7276 1.3100 'International Tables Vol C Tables 4.2.6.8 and 6.1.1.4'

loop_
_geom_angle_atom_site_label_1
_geom_angle_atom_site_label_2
_geom_angle_atom_site_label_3
_geom_angle
_geom_angle_site_symmetry_1
_geom_angle_site_symmetry_3
O2 In1 O3 81.30(11) 17_666 8_645
O2 In1 N2 88.15(12) 17_666 .
O3 In1 N2 87.43(11) 8_645 .
O2 In1 N1 136.10(11) 17_666 .
O3 In1 N1 134.63(11) 8_645 .
N2 In1 N1 72.62(11) . .
O2 In1 O4 137.37(12) 17_666 8_645
O3 In1 O4 56.13(11) 8_645 8_645
N2 In1 O4 87.83(11) . 8_645
N1 In1 O4 82.19(11) . 8_645
O2 In1 Cl1 100.00(10) 17_666 .
O3 In1 Cl1 102.53(9) 8_645 .
N2 In1 Cl1 167.92(9) . .
N1 In1 Cl1 95.39(9) . .
O4 In1 Cl1 92.05(9) 8_645 .
O2 In1 O1 56.22(10) 17_666 17_666
O3 In1 O1 137.14(10) 8_645 17_666
N2 In1 O1 85.88(11) . 17_666
N1 In1 O1 82.76(10) . 17_666
O4 In1 O1 164.83(12) 8_645 17_666
Cl1 In1 O1 91.23(8) . 17_666
O2 In1 C12 109.17(13) 17_666 8_645
O3 In1 C12 27.87(12) 8_645 8_645
N2 In1 C12 87.89(13) . 8_645
N1 In1 C12 109.11(13) . 8_645
O4 In1 C12 28.27(12) 8_645 8_645
Cl1 In1 C12 97.71(11) . 8_645
O1 In1 C12 164.25(12) 17_666 8_645
O2 In1 C11 28.54(12) 17_666 17_666
O3 In1 C11 109.70(13) 8_645 17_666
N2 In1 C11 86.81(12) . 17_666
N1 In1 C11 109.35(13) . 17_666
O4 In1 C11 165.09(14) 8_645 17_666
Cl1 In1 C11 96.08(10) . 17_666
O1 In1 C11 27.69(11) 17_666 17_666
C12 In1 C11 137.48(15) 8_645 17_666
C11 O1 In1 86.0(2) . 21_666
C11 O2 In1 97.5(3) . 21_666
C12 O3 In1 94.3(3) . 11_556
C12 O4 In1 88.6(3) . 11_556
C1 N1 C5 119.2(4) . .
C1 N1 In1 124.1(3) . .
C5 N1 In1 116.8(3) . .
C6 N2 C10 118.0(4) . .
C6 N2 In1 118.4(3) . .
C10 N2 In1 123.5(3) . .
N1 C1 C2 123.5(4) . .
N1 C1 H1 118.3 . .
C2 C1 H1 118.3 . .
C3 C2 C1 116.9(4) . .
C3 C2 C11 121.4(4) . .
C1 C2 C11 121.7(4) . .
C2 C3 C4 119.6(5) . .
C2 C3 H3 120.2 . .
C4 C3 H3 120.2 . .
C5 C4 C3 118.7(5) . .
C5 C4 H4 120.7 . .
C3 C4 H4 120.7 . .
N1 C5 C4 122.2(4) . .
N1 C5 C6 117.0(4) . .
C4 C5 C6 120.7(5) . .
N2 C6 C7 121.1(5) . .
N2 C6 C5 115.0(4) . .
C7 C6 C5 123.9(5) . .
C8 C7 C6 122.8(6) . .
C8 C7 H7 118.6 . .
C6 C7 H7 118.6 . .
C7 C8 C9 116.3(6) . .
C7 C8 H8 121.8 . .
C9 C8 H8 121.8 . .
C10 C9 C8 118.8(4) . .
C10 C9 C12 119.7(4) . .
C8 C9 C12 121.5(5) . .
N2 C10 C9 122.8(4) . .
N2 C10 H10 118.6 . .
C9 C10 H10 118.6 . .
O1 C11 O2 120.3(4) . .
O1 C11 C2 122.3(4) . .
O2 C11 C2 117.4(4) . .
O1 C11 In1 66.3(2) . 21_666
O2 C11 In1 53.97(19) . 21_666
C2 C11 In1 171.3(3) . 21_666
O3 C12 O4 120.9(4) . .
O3 C12 C9 120.5(4) . .
O4 C12 C9 118.6(4) . .
O3 C12 In1 57.8(2) . 11_556
O4 C12 In1 63.1(2) . 11_556
C9 C12 In1 177.5(4) . 11_556

loop_
_geom_bond_atom_site_label_1
_geom_bond_atom_site_label_2
_geom_bond_distance
_geom_bond_site_symmetry_2
In1 O2 2.185(3) 17_666
In1 O3 2.236(3) 8_645
In1 N2 2.247(4) .
In1 N1 2.266(3) .
In1 O4 2.351(3) 8_645
In1 Cl1 2.3723(14) .
In1 O1 2.459(3) 17_666
In1 C12 2.635(4) 8_645
In1 C11 2.679(4) 17_666
O1 C11 1.248(5) .
O1 In1 2.459(3) 21_666
O2 C11 1.291(5) .
O2 In1 2.185(3) 21_666
O3 C12 1.235(5) .
O3 In1 2.236(3) 11_556
O4 C12 1.248(5) .
O4 In1 2.351(3) 11_556
N1 C1 1.314(5) .
N1 C5 1.328(5) .
N2 C6 1.331(5) .
N2 C10 1.356(5) .
C1 C2 1.402(5) .
C1 H1 0.9300 .
C2 C3 1.368(7) .
C2 C11 1.463(6) .
C3 C4 1.405(7) .
C3 H3 0.9300 .
C4 C5 1.364(7) .
C4 H4 0.9300 .
C5 C6 1.505(6) .
C6 C7 1.358(7) .
C7 C8 1.357(8) .
C7 H7 0.9300 .
C8 C9 1.409(7) .
C8 H8 0.9300 .
C9 C10 1.366(6) .
C9 C12 1.488(5) .
C10 H10 0.9300 .
C11 In1 2.679(4) 21_666
C12 In1 2.635(4) 11_556
